data_7210239
loop_
_publ_author_name
'Liu, Zhi-Fa'
'Wu, Mei-Feng'
'Zheng, Fa-Kun'
'Wang, Shuai-Hua'
'Zhang, Ming-Jian'
'Chen, Jun'
'Xiao, Yu'
'Guo, Guo-Cong'
'Wu, A-Qing'

_publ_section_title
;
 Zinc(ii) coordination compounds based on in situ generated
 3-(5H-tetrazol)benzaldehyde with diverse modes: hydrothermal syntheses,
 crystal structures and photoluminescent properties
;
_journal_issue 35
_journal_name_full CrystEngComm
_journal_page_first 7038
_journal_paper_doi 10.1039/c3ce27111k
_journal_volume 15
_journal_year 2013
_chemical_formula_moiety '[Zn2(3-tzbd)3(N3)(4,4'-bipy)2.H2O]n'
_chemical_formula_sum 'C88 H66 N38 O8 Zn4'
_chemical_formula_weight 2045.35
_chemical_melting_point ?
_chemical_name_common '[Zn2(3-tzbd)3(N3)(4,4'-bipy)2.H2O]n'
_chemical_name_systematic
;
?
;
_space_group_IT_number 2
_symmetry_cell_setting triclinic
_symmetry_space_group_name_Hall '-P 1'
_symmetry_space_group_name_H-M 'P -1'
_atom_sites_solution_hydrogens geom
_atom_sites_solution_primary direct
_atom_sites_solution_secondary difmap
_audit_creation_method SHELXL-97
_cell_angle_alpha 97.560(3)
_cell_angle_beta 100.423(4)
_cell_angle_gamma 103.200(5)
_cell_formula_units_Z 1
_cell_length_a 11.4833(14)
_cell_length_b 13.5101(15)
_cell_length_c 15.1777(17)
_cell_measurement_reflns_used 5904
_cell_measurement_temperature 293(2)
_cell_measurement_theta_max 27.4835
_cell_measurement_theta_min 2.0675
_cell_volume 2217.6(4)
_computing_cell_refinement 'Bruker XSCANS'
_computing_data_collection 'Bruker XSCANS'
_computing_data_reduction 'Bruker SHELXTL'
_computing_molecular_graphics 'Bruker SHELXTL'
_computing_publication_material 'Bruker SHELXTL'
_computing_structure_refinement 'SHELXL-97 (Sheldrick, 1997)'
_computing_structure_solution 'SHELXS-97 (Sheldrick, 1990)'
_diffrn_ambient_temperature 293(2)
_diffrn_detector_area_resol_mean 13.6612
_diffrn_measured_fraction_theta_full 0.979
_diffrn_measured_fraction_theta_max 0.979
_diffrn_measurement_device_type 'Bruker P4'
_diffrn_measurement_method CCD_Profile_fitting
_diffrn_radiation_monochromator graphite
_diffrn_radiation_source 'fine-focus sealed tube'
_diffrn_radiation_type MoK\a
_diffrn_radiation_wavelength 0.71073
_diffrn_reflns_av_R_equivalents 0.0294
_diffrn_reflns_av_sigmaI/netI 0.0486
_diffrn_reflns_limit_h_max 13
_diffrn_reflns_limit_h_min -13
_diffrn_reflns_limit_k_max 16
_diffrn_reflns_limit_k_min -16
_diffrn_reflns_limit_l_max 18
_diffrn_reflns_limit_l_min -18
_diffrn_reflns_number 14848
_diffrn_reflns_theta_full 25.35
_diffrn_reflns_theta_max 25.35
_diffrn_reflns_theta_min 2.59
_exptl_absorpt_coefficient_mu 1.150
_exptl_absorpt_correction_T_max 1.0000
_exptl_absorpt_correction_T_min 0.7007
_exptl_absorpt_correction_type multi-scan
_exptl_absorpt_process_details 'Sphere (Rigaku CrystalClear)'
_exptl_crystal_colour colourless
_exptl_crystal_density_diffrn 1.532
_exptl_crystal_density_meas ?
_exptl_crystal_density_method 'not measured'
_exptl_crystal_description prism
_exptl_crystal_F_000 1044
_exptl_crystal_size_max 0.17
_exptl_crystal_size_mid 0.17
_exptl_crystal_size_min 0.15
_refine_diff_density_max 1.055
_refine_diff_density_min -0.708
_refine_diff_density_rms 0.069
_refine_ls_extinction_method none
_refine_ls_goodness_of_fit_ref 1.055
_refine_ls_hydrogen_treatment mixed
_refine_ls_matrix_type full
_refine_ls_number_parameters 654
_refine_ls_number_reflns 7951
_refine_ls_number_restraints 3
_refine_ls_restrained_S_all 1.073
_refine_ls_R_factor_all 0.0598
_refine_ls_R_factor_gt 0.0508
_refine_ls_shift/su_max 0.001
_refine_ls_shift/su_mean 0.000
_refine_ls_structure_factor_coef Fsqd
_refine_ls_weighting_details 'calc w=1/[\s^2^(Fo^2^)+(0.0563P)^2^+1.5293P] where P=(Fo^2^+2Fc^2^)/3'
_refine_ls_weighting_scheme calc
_refine_ls_wR_factor_gt 0.1247
_refine_ls_wR_factor_ref 0.1319
_reflns_number_gt 6776
_reflns_number_total 7951
_reflns_threshold_expression >2sigma(I)
_cod_data_source_file c3ce27111k.txt
_cod_data_source_block a
_cod_depositor_comments
;
The following automatic conversions were performed:

'_chemical_melting_point' value 'not measured' was changed to '?' -
the value is undefined or not given.

'_symmetry_cell_setting' value
'Triclinic' changed to 'triclinic' according to
/home/saulius/struct/CIF-dictionaries/cif_core.dic dictionary named
'cif_core.dic' version 2.4.2 from
2011-04-26.

'_exptl_absorpt_correction_type' value 'Multi-scan'
changed to 'multi-scan' according to
/home/saulius/struct/CIF-dictionaries/cif_core.dic dictionary named
'cif_core.dic' version 2.4.2 from 2011-04-26.

Automatic conversion script
Id: cif_fix_values 1891 2012-01-12 08:04:46Z andrius 

The following automatic conversions were performed:

'_exptl_crystal_density_meas' value 'not measured' was changed to '?'
- the value is perceived as not measured.

Automatic conversion script
Id: cif_fix_values 3008 2015-01-20 13:52:24Z robertas 
;
_cod_original_sg_symbol_H-M P-1
_cod_database_code 7210239

loop_
_symmetry_equiv_pos_as_xyz
'x, y, z'
'-x, -y, -z'

loop_
_atom_site_label
_atom_site_type_symbol
_atom_site_fract_x
_atom_site_fract_y
_atom_site_fract_z
_atom_site_U_iso_or_equiv
_atom_site_adp_type
_atom_site_occupancy
_atom_site_symmetry_multiplicity
_atom_site_calc_flag
_atom_site_refinement_flags
Zn1 Zn -0.03678(3) 0.45243(3) -0.11154(3) 0.03261(13) Uani 1 1 d .
Zn2 Zn -0.16295(3) 0.33983(3) -0.37926(3) 0.03272(13) Uani 1 1 d .
O11 O -0.3659(5) -0.3359(3) -0.3151(4) 0.138(2) Uani 1 1 d .
O21 O -0.5447(4) 0.2163(4) -0.9692(3) 0.1068(14) Uani 1 1 d .
O31 O 0.1965(5) 1.1124(2) -0.1820(3) 0.1226(18) Uani 1 1 d .
N11 N -0.1996(3) 0.1507(2) -0.2929(2) 0.0396(7) Uani 1 1 d .
N12 N -0.1624(3) 0.2542(2) -0.2775(2) 0.0365(6) Uani 1 1 d .
N13 N -0.0992(3) 0.2893(2) -0.1930(2) 0.0368(6) Uani 1 1 d .
N14 N -0.0946(3) 0.2089(2) -0.1507(2) 0.0415(7) Uani 1 1 d .
N21 N -0.2609(4) 0.3080(3) -0.6528(2) 0.0642(10) Uani 1 1 d .
N22 N -0.2000(4) 0.3546(3) -0.5679(2) 0.0599(9) Uani 1 1 d .
N23 N -0.2127(3) 0.2860(2) -0.5144(2) 0.0413(7) Uani 1 1 d .
N24 N -0.2812(3) 0.1941(2) -0.5613(2) 0.0453(7) Uani 1 1 d .
N31 N -0.0153(3) 0.6290(2) -0.2191(2) 0.0427(7) Uani 1 1 d .
N32 N -0.0555(3) 0.5264(2) -0.23347(19) 0.0356(6) Uani 1 1 d .
N33 N -0.1027(2) 0.4923(2) -0.32120(19) 0.0332(6) Uani 1 1 d .
N34 N -0.0946(3) 0.5717(2) -0.36611(19) 0.0375(7) Uani 1 1 d .
N41 N -0.9703(3) 0.3376(2) -0.3751(2) 0.0359(6) Uani 1 1 d .
N42 N -0.3556(3) 0.3404(2) -0.3826(2) 0.0404(7) Uani 1 1 d .
N51 N -0.8520(3) 0.4483(2) -0.1230(2) 0.0363(6) Uani 1 1 d .
N52 N -0.2342(3) 0.4434(2) -0.12242(19) 0.0351(6) Uani 1 1 d .
N61 N -0.0244(3) 0.4009(2) 0.01715(19) 0.0359(6) Uani 1 1 d .
N62 N -0.0901(3) 0.3214(2) 0.0278(2) 0.0531(9) Uani 1 1 d .
N63 N -0.1555(5) 0.2467(3) 0.0373(3) 0.0882(15) Uani 1 1 d .
C11 C -0.1571(3) 0.1261(2) -0.2131(2) 0.0363(8) Uani 1 1 d .
C12 C -0.1773(3) 0.0195(3) -0.1958(3) 0.0435(9) Uani 1 1 d .
C13 C -0.1336(4) -0.0002(3) -0.1106(3) 0.0589(11) Uani 1 1 d .
H13A H -0.0900 0.0544 -0.0638 0.093(18) Uiso 1 1 d R
C14 C -0.1545(5) -0.0999(4) -0.0938(4) 0.0780(15) Uani 1 1 d .
H14A H -0.1235 -0.1124 -0.0365 0.098(19) Uiso 1 1 d R
C15 C -0.2196(5) -0.1809(4) -0.1623(4) 0.0755(15) Uani 1 1 d .
H15A H -0.2334 -0.2481 -0.1509 0.11(2) Uiso 1 1 d R
C16 C -0.2653(4) -0.1628(3) -0.2477(3) 0.0614(12) Uani 1 1 d .
C17 C -0.2444(4) -0.0622(3) -0.2644(3) 0.0536(10) Uani 1 1 d .
H17A H -0.2749 -0.0497 -0.3218 0.070(15) Uiso 1 1 d R
C18 C -0.3403(6) -0.2461(4) -0.3216(5) 0.101(2) Uani 1 1 d .
H18A H -0.3687 -0.2289 -0.3774 0.10(2) Uiso 1 1 d R
C21 C -0.3098(4) 0.2104(3) -0.6462(2) 0.0417(8) Uani 1 1 d .
C22 C -0.3897(4) 0.1328(3) -0.7227(3) 0.0477(9) Uani 1 1 d .
C23 C -0.4267(4) 0.0285(3) -0.7168(3) 0.0612(11) Uani 1 1 d .
H23A H -0.3979 0.0070 -0.6632 0.10(2) Uiso 1 1 d R
C24 C -0.5047(5) -0.0426(4) -0.7895(3) 0.0715(13) Uani 1 1 d .
H24A H -0.5264 -0.1122 -0.7851 0.095(18) Uiso 1 1 d R
C25 C -0.5494(4) -0.0118(4) -0.8687(3) 0.0659(13) Uani 1 1 d .
H25A H -0.6033 -0.0595 -0.9170 0.086(16) Uiso 1 1 d R
C26 C -0.5139(4) 0.0914(4) -0.8757(3) 0.0611(11) Uani 1 1 d .
C27 C -0.4342(4) 0.1628(3) -0.8036(3) 0.0556(10) Uani 1 1 d .
H27A H -0.4097 0.2317 -0.8094 0.064(13) Uiso 1 1 d R
C28 C -0.5660(5) 0.1268(5) -0.9591(3) 0.0823(16) Uani 1 1 d .
H28A H -0.6180 0.0771 -1.0069 0.089(17) Uiso 1 1 d R
C31 C -0.0390(3) 0.6543(2) -0.3009(2) 0.0336(7) Uani 1 1 d .
C32 C -0.0075(3) 0.7621(3) -0.3155(2) 0.0391(8) Uani 1 1 d .
C33 C -0.0485(5) 0.7884(3) -0.3983(3) 0.0589(12) Uani 1 1 d .
H33A H -0.0967 0.7374 -0.4465 0.072(14) Uiso 1 1 d R
C34 C -0.0191(6) 0.8904(3) -0.4109(3) 0.0778(16) Uani 1 1 d .
H34A H -0.0467 0.9072 -0.4671 0.12(2) Uiso 1 1 d R
C35 C 0.0514(5) 0.9659(3) -0.3406(3) 0.0661(13) Uani 1 1 d .
H35A H 0.0715 1.0342 -0.3487 0.092(17) Uiso 1 1 d R
C36 C 0.0931(4) 0.9412(3) -0.2573(3) 0.0536(10) Uani 1 1 d .
C37 C 0.0637(4) 0.8391(3) -0.2449(3) 0.0478(9) Uani 1 1 d .
H37A H 0.0915 0.8228 -0.1886 0.068(14) Uiso 1 1 d R
C38 C 0.1663(6) 1.0209(4) -0.1805(4) 0.0911(19) Uani 1 1 d .
H38A H 0.1892 0.9994 -0.1257 0.098(19) Uiso 1 1 d R
C41 C -0.8985(3) 0.4125(3) -0.4054(2) 0.0389(8) Uani 1 1 d .
H41A H -0.9314 0.4643 -0.4259 0.047(11) Uiso 1 1 d R
C42 C -0.7787(3) 0.4155(3) -0.4087(2) 0.0381(8) Uani 1 1 d .
H42A H -0.7320 0.4693 -0.4299 0.058(12) Uiso 1 1 d R
C43 C -0.7278(3) 0.3387(2) -0.3805(2) 0.0337(7) Uani 1 1 d .
C44 C -0.8013(3) 0.2622(3) -0.3472(3) 0.0451(9) Uani 1 1 d .
H44A H -0.7707 0.2092 -0.3267 0.041(10) Uiso 1 1 d R
C45 C -0.9198(3) 0.2641(3) -0.3458(3) 0.0452(9) Uani 1 1 d .
H45A H -0.9677 0.2123 -0.3233 0.067(13) Uiso 1 1 d R
C46 C -0.5996(3) 0.3385(3) -0.3830(2) 0.0353(7) Uani 1 1 d .
C47 C -0.5110(4) 0.4293(3) -0.3742(3) 0.0509(10) Uani 1 1 d .
H47A H -0.5321 0.4920 -0.3687 0.073(14) Uiso 1 1 d R
C48 C -0.3924(3) 0.4272(3) -0.3743(3) 0.0508(10) Uani 1 1 d .
H48A H -0.3342 0.4896 -0.3679 0.047(11) Uiso 1 1 d R
C49 C -0.4418(3) 0.2523(3) -0.3936(3) 0.0530(10) Uani 1 1 d .
H49A H -0.4189 0.1904 -0.4012 0.067(13) Uiso 1 1 d R
C51 C -0.7768(4) 0.5223(3) -0.1507(3) 0.0550(11) Uani 1 1 d .
H51A H -0.8066 0.5766 -0.1690 0.058(12) Uiso 1 1 d R
C52 C -0.6578(4) 0.5230(3) -0.1525(3) 0.0574(12) Uani 1 1 d .
H52A H -0.6091 0.5772 -0.1720 0.083(16) Uiso 1 1 d R
C53 C -0.6093(3) 0.4439(3) -0.1270(2) 0.0349(7) Uani 1 1 d .
C54 C -0.6891(3) 0.3650(3) -0.1015(3) 0.0465(9) Uani 1 1 d .
H54A H -0.6629 0.3081 -0.0858 0.060(12) Uiso 1 1 d R
C55 C -0.8070(3) 0.3703(3) -0.1001(3) 0.0478(9) Uani 1 1 d .
H55A H -0.8582 0.3168 -0.0817 0.083(16) Uiso 1 1 d R
C56 C -0.4802(3) 0.4433(3) -0.1264(2) 0.0340(7) Uani 1 1 d .
C57 C -0.3929(4) 0.5305(3) -0.1307(3) 0.0545(11) Uani 1 1 d .
H57A H -0.4149 0.5921 -0.1350 0.078(15) Uiso 1 1 d R
C58 C -0.2740(4) 0.5274(3) -0.1276(3) 0.0526(11) Uani 1 1 d .
H58A H -0.2174 0.5881 -0.1294 0.047(11) Uiso 1 1 d R
C59 C -0.3181(4) 0.3587(3) -0.1196(3) 0.0555(11) Uani 1 1 d .
H59A H -0.2935 0.2982 -0.1158 0.083(16) Uiso 1 1 d R
C410 C -0.5623(4) 0.2473(3) -0.3942(3) 0.0513(10) Uani 1 1 d .
H41B H -0.6193 0.1838 -0.4028 0.067(13) Uiso 1 1 d R
C510 C -0.4390(4) 0.3555(3) -0.1215(3) 0.0551(11) Uani 1 1 d .
H51B H -0.4938 0.2934 -0.1203 0.065(13) Uiso 1 1 d R
O1W O -0.3262(10) 0.0098(4) -0.4826(4) 0.302(6) Uani 1 1 d D
H1WB H -0.3992 -0.0098 -0.5202 0.453 Uiso 1 1 d RD
H1WA H -0.2582 0.0102 -0.5122 0.453 Uiso 1 1 d RD

loop_
_atom_site_aniso_label
_atom_site_aniso_U_11
_atom_site_aniso_U_22
_atom_site_aniso_U_33
_atom_site_aniso_U_23
_atom_site_aniso_U_13
_atom_site_aniso_U_12
Zn1 0.0300(2) 0.0305(2) 0.0377(2) 0.00626(16) 0.00875(17) 0.00734(16)
Zn2 0.0302(2) 0.0264(2) 0.0403(2) 0.00515(16) 0.00711(17) 0.00571(16)
O11 0.173(5) 0.034(2) 0.178(5) -0.001(2) 0.028(4) -0.011(2)
O21 0.114(4) 0.127(4) 0.077(3) 0.043(3) 0.002(2) 0.028(3)
O31 0.178(5) 0.0300(18) 0.115(3) -0.0041(19) -0.007(3) -0.023(2)
N11 0.0402(17) 0.0284(15) 0.0493(18) 0.0080(12) 0.0140(14) 0.0030(12)
N12 0.0305(16) 0.0296(14) 0.0505(18) 0.0088(12) 0.0136(14) 0.0051(12)
N13 0.0348(16) 0.0325(15) 0.0434(17) 0.0061(12) 0.0113(13) 0.0076(12)
N14 0.0508(19) 0.0288(15) 0.0443(17) 0.0088(13) 0.0114(15) 0.0073(13)
N21 0.092(3) 0.043(2) 0.046(2) 0.0069(15) 0.0043(19) 0.0032(19)
N22 0.072(3) 0.0427(19) 0.055(2) 0.0068(16) 0.0059(19) 0.0029(17)
N23 0.0380(17) 0.0394(16) 0.0444(17) 0.0065(13) 0.0095(14) 0.0060(13)
N24 0.0453(19) 0.0372(17) 0.0487(19) 0.0055(14) 0.0060(15) 0.0062(14)
N31 0.055(2) 0.0269(15) 0.0419(17) 0.0067(12) 0.0094(15) 0.0018(13)
N32 0.0373(16) 0.0282(14) 0.0399(16) 0.0063(12) 0.0071(13) 0.0064(12)
N33 0.0279(15) 0.0313(14) 0.0414(16) 0.0090(12) 0.0085(12) 0.0077(12)
N34 0.0420(18) 0.0288(14) 0.0409(16) 0.0083(12) 0.0078(13) 0.0074(13)
N41 0.0322(16) 0.0321(15) 0.0457(17) 0.0085(12) 0.0120(13) 0.0093(12)
N42 0.0293(16) 0.0371(16) 0.0540(19) 0.0081(13) 0.0082(14) 0.0080(13)
N51 0.0313(16) 0.0348(15) 0.0443(17) 0.0077(12) 0.0110(13) 0.0090(12)
N52 0.0303(15) 0.0341(15) 0.0426(16) 0.0092(12) 0.0100(13) 0.0088(12)
N61 0.0362(17) 0.0325(15) 0.0360(15) 0.0058(12) 0.0070(13) 0.0038(13)
N62 0.071(2) 0.0427(19) 0.0364(17) 0.0042(14) 0.0098(16) -0.0013(17)
N63 0.111(4) 0.065(3) 0.060(3) 0.010(2) 0.017(2) -0.031(3)
C11 0.037(2) 0.0298(17) 0.045(2) 0.0095(14) 0.0145(16) 0.0086(15)
C12 0.044(2) 0.0306(18) 0.059(2) 0.0132(16) 0.0183(19) 0.0089(16)
C13 0.063(3) 0.045(2) 0.067(3) 0.023(2) 0.005(2) 0.011(2)
C14 0.088(4) 0.060(3) 0.087(4) 0.040(3) 0.007(3) 0.018(3)
C15 0.082(4) 0.042(3) 0.117(5) 0.037(3) 0.034(3) 0.023(2)
C16 0.066(3) 0.032(2) 0.086(3) 0.009(2) 0.025(3) 0.0070(19)
C17 0.066(3) 0.0304(19) 0.066(3) 0.0087(18) 0.024(2) 0.0088(18)
C18 0.133(6) 0.037(3) 0.120(6) -0.004(3) 0.034(4) 0.003(3)
C21 0.046(2) 0.039(2) 0.039(2) 0.0061(15) 0.0070(17) 0.0123(16)
C22 0.050(2) 0.047(2) 0.043(2) 0.0035(17) 0.0071(18) 0.0127(18)
C23 0.072(3) 0.049(2) 0.055(3) 0.005(2) 0.005(2) 0.010(2)
C24 0.074(3) 0.054(3) 0.071(3) -0.005(2) 0.004(3) 0.003(2)
C25 0.061(3) 0.071(3) 0.053(3) -0.015(2) 0.003(2) 0.014(2)
C26 0.059(3) 0.075(3) 0.042(2) 0.000(2) 0.004(2) 0.015(2)
C27 0.062(3) 0.053(3) 0.050(2) 0.0100(19) 0.010(2) 0.013(2)
C28 0.080(4) 0.112(5) 0.048(3) 0.003(3) 0.002(3) 0.027(4)
C31 0.0352(19) 0.0272(16) 0.0396(18) 0.0065(14) 0.0125(15) 0.0068(14)
C32 0.047(2) 0.0278(17) 0.045(2) 0.0072(14) 0.0162(17) 0.0087(15)
C33 0.091(4) 0.034(2) 0.044(2) 0.0067(17) 0.004(2) 0.009(2)
C34 0.136(5) 0.043(2) 0.050(3) 0.018(2) 0.009(3) 0.018(3)
C35 0.105(4) 0.029(2) 0.063(3) 0.0128(19) 0.018(3) 0.011(2)
C36 0.068(3) 0.0267(18) 0.059(3) 0.0028(17) 0.011(2) 0.0020(18)
C37 0.062(3) 0.0317(19) 0.044(2) 0.0086(16) 0.0053(19) 0.0057(17)
C38 0.122(5) 0.047(3) 0.071(4) 0.003(2) -0.016(3) -0.010(3)
C41 0.037(2) 0.0382(19) 0.048(2) 0.0150(16) 0.0120(16) 0.0154(16)
C42 0.0323(19) 0.0343(18) 0.050(2) 0.0138(15) 0.0120(16) 0.0080(15)
C43 0.0273(18) 0.0325(17) 0.0392(18) 0.0044(14) 0.0058(14) 0.0061(14)
C44 0.038(2) 0.037(2) 0.069(3) 0.0210(18) 0.0201(19) 0.0164(16)
C45 0.040(2) 0.0360(19) 0.068(3) 0.0206(18) 0.0236(19) 0.0113(16)
C46 0.0301(18) 0.0346(18) 0.0408(19) 0.0065(14) 0.0068(15) 0.0082(14)
C47 0.037(2) 0.0311(19) 0.086(3) 0.0103(19) 0.013(2) 0.0110(16)
C48 0.030(2) 0.0318(19) 0.089(3) 0.0086(19) 0.013(2) 0.0054(16)
C49 0.033(2) 0.038(2) 0.088(3) 0.010(2) 0.013(2) 0.0112(17)
C51 0.041(2) 0.043(2) 0.091(3) 0.026(2) 0.022(2) 0.0166(18)
C52 0.037(2) 0.047(2) 0.103(4) 0.035(2) 0.029(2) 0.0168(18)
C53 0.0303(18) 0.0366(18) 0.0385(18) 0.0042(14) 0.0105(15) 0.0093(14)
C54 0.036(2) 0.043(2) 0.067(3) 0.0213(18) 0.0125(19) 0.0155(17)
C55 0.034(2) 0.048(2) 0.068(3) 0.0244(19) 0.0152(19) 0.0115(17)
C56 0.0305(18) 0.0361(18) 0.0360(18) 0.0059(14) 0.0072(14) 0.0100(14)
C57 0.039(2) 0.037(2) 0.097(3) 0.022(2) 0.023(2) 0.0169(17)
C58 0.035(2) 0.032(2) 0.091(3) 0.015(2) 0.017(2) 0.0059(17)
C59 0.045(2) 0.043(2) 0.092(3) 0.028(2) 0.029(2) 0.0194(19)
C410 0.033(2) 0.033(2) 0.087(3) 0.0095(19) 0.016(2) 0.0059(16)
C510 0.038(2) 0.043(2) 0.096(3) 0.028(2) 0.028(2) 0.0127(18)
O1W 0.676(18) 0.096(4) 0.094(4) 0.036(3) -0.005(7) 0.082(7)

loop_
_atom_type_symbol
_atom_type_description
_atom_type_scat_dispersion_real
_atom_type_scat_dispersion_imag
_atom_type_scat_source
C C 0.0033 0.0016 'International Tables Vol C Tables 4.2.6.8 and 6.1.1.4'
H H 0.0000 0.0000 'International Tables Vol C Tables 4.2.6.8 and 6.1.1.4'
N N 0.0061 0.0033 'International Tables Vol C Tables 4.2.6.8 and 6.1.1.4'
O O 0.0106 0.0060 'International Tables Vol C Tables 4.2.6.8 and 6.1.1.4'
Zn Zn 0.2839 1.4301 'International Tables Vol C Tables 4.2.6.8 and 6.1.1.4'

loop_
_geom_angle_atom_site_label_1
_geom_angle_atom_site_label_2
_geom_angle_atom_site_label_3
_geom_angle
_geom_angle_site_symmetry_1
_geom_angle_site_symmetry_3
N61 Zn1 N51 95.01(11) . 1_655
N61 Zn1 N61 78.85(11) . 2_565
N51 Zn1 N61 93.54(11) 1_655 2_565
N61 Zn1 N32 171.37(10) . .
N51 Zn1 N32 89.57(11) 1_655 .
N61 Zn1 N32 93.58(10) 2_565 .
N61 Zn1 N52 91.12(10) . .
N51 Zn1 N52 170.94(10) 1_655 .
N61 Zn1 N52 94.20(10) 2_565 .
N32 Zn1 N52 85.24(10) . .
N61 Zn1 N13 93.37(10) . .
N51 Zn1 N13 86.88(10) 1_655 .
N61 Zn1 N13 172.22(10) 2_565 .
N32 Zn1 N13 94.19(10) . .
N52 Zn1 N13 86.09(10) . .
N61 Zn1 Zn1 39.69(7) . 2_565
N51 Zn1 Zn1 95.53(8) 1_655 2_565
N61 Zn1 Zn1 39.17(7) 2_565 2_565
N32 Zn1 Zn1 132.62(7) . 2_565
N52 Zn1 Zn1 93.45(7) . 2_565
N13 Zn1 Zn1 133.05(7) . 2_565
N23 Zn2 N33 124.57(12) . .
N23 Zn2 N12 127.03(12) . .
N33 Zn2 N12 108.40(11) . .
N23 Zn2 N42 87.85(12) . .
N33 Zn2 N42 91.89(11) . .
N12 Zn2 N42 90.97(11) . .
N23 Zn2 N41 92.37(11) . 1_655
N33 Zn2 N41 88.54(10) . 1_655
N12 Zn2 N41 88.36(11) . 1_655
N42 Zn2 N41 179.29(10) . 1_655
C11 N11 N12 103.7(3) . .
N13 N12 N11 110.3(3) . .
N13 N12 Zn2 124.3(2) . .
N11 N12 Zn2 123.4(2) . .
N12 N13 N14 108.7(3) . .
N12 N13 Zn1 130.2(2) . .
N14 N13 Zn1 120.0(2) . .
C11 N14 N13 104.9(3) . .
C21 N21 N22 105.1(3) . .
N23 N22 N21 108.3(3) . .
N22 N23 N24 110.8(3) . .
N22 N23 Zn2 117.0(2) . .
N24 N23 Zn2 130.6(2) . .
C21 N24 N23 104.1(3) . .
C31 N31 N32 105.1(3) . .
N33 N32 N31 108.9(3) . .
N33 N32 Zn1 134.6(2) . .
N31 N32 Zn1 116.5(2) . .
N32 N33 N34 110.1(3) . .
N32 N33 Zn2 123.9(2) . .
N34 N33 Zn2 125.7(2) . .
C31 N34 N33 103.7(3) . .
C41 N41 C45 117.0(3) . .
C41 N41 Zn2 118.7(2) . 1_455
C45 N41 Zn2 124.3(2) . 1_455
C49 N42 C48 116.5(3) . .
C49 N42 Zn2 120.9(2) . .
C48 N42 Zn2 122.6(2) . .
C51 N51 C55 116.2(3) . .
C51 N51 Zn1 123.2(2) . 1_455
C55 N51 Zn1 120.5(2) . 1_455
C58 N52 C59 115.6(3) . .
C58 N52 Zn1 119.9(2) . .
C59 N52 Zn1 124.4(2) . .
N62 N61 Zn1 123.1(2) . .
N62 N61 Zn1 126.8(2) . 2_565
Zn1 N61 Zn1 101.15(11) . 2_565
N63 N62 N61 178.0(5) . .
N14 C11 N11 112.4(3) . .
N14 C11 C12 123.7(3) . .
N11 C11 C12 123.9(3) . .
C13 C12 C17 119.2(4) . .
C13 C12 C11 120.8(4) . .
C17 C12 C11 119.9(4) . .
C14 C13 C12 120.9(5) . .
C14 C13 H13A 119.4 . .
C12 C13 H13A 119.7 . .
C15 C14 C13 119.8(5) . .
C15 C14 H14A 120.0 . .
C13 C14 H14A 120.2 . .
C14 C15 C16 120.3(4) . .
C14 C15 H15A 119.7 . .
C16 C15 H15A 120.1 . .
C15 C16 C17 119.9(4) . .
C15 C16 C18 122.2(5) . .
C17 C16 C18 117.8(5) . .
C12 C17 C16 120.0(4) . .
C12 C17 H17A 119.9 . .
C16 C17 H17A 120.1 . .
O11 C18 C16 124.0(7) . .
O11 C18 H18A 117.8 . .
C16 C18 H18A 118.2 . .
N24 C21 N21 111.8(3) . .
N24 C21 C22 124.7(3) . .
N21 C21 C22 123.5(4) . .
C27 C22 C23 117.9(4) . .
C27 C22 C21 119.9(4) . .
C23 C22 C21 122.1(4) . .
C24 C23 C22 120.9(5) . .
C24 C23 H23A 120.0 . .
C22 C23 H23A 119.1 . .
C25 C24 C23 120.6(5) . .
C25 C24 H24A 119.6 . .
C23 C24 H24A 119.8 . .
C24 C25 C26 119.2(4) . .
C24 C25 H25A 120.5 . .
C26 C25 H25A 120.2 . .
C25 C26 C27 120.4(4) . .
C25 C26 C28 119.9(5) . .
C27 C26 C28 119.6(5) . .
C26 C27 C22 120.9(4) . .
C26 C27 H27A 119.7 . .
C22 C27 H27A 119.4 . .
O21 C28 C26 124.3(5) . .
O21 C28 H28A 117.8 . .
C26 C28 H28A 117.9 . .
N31 C31 N34 112.2(3) . .
N31 C31 C32 122.6(3) . .
N34 C31 C32 125.2(3) . .
C37 C32 C33 118.8(3) . .
C37 C32 C31 119.5(3) . .
C33 C32 C31 121.6(3) . .
C32 C33 C34 121.1(4) . .
C32 C33 H33A 119.8 . .
C34 C33 H33A 119.1 . .
C35 C34 C33 119.6(4) . .
C35 C34 H34A 120.0 . .
C33 C34 H34A 120.4 . .
C34 C35 C36 120.2(4) . .
C34 C35 H35A 120.0 . .
C36 C35 H35A 119.8 . .
C35 C36 C37 120.1(4) . .
C35 C36 C38 121.2(4) . .
C37 C36 C38 118.7(4) . .
C32 C37 C36 120.2(4) . .
C32 C37 H37A 119.9 . .
C36 C37 H37A 119.9 . .
O31 C38 C36 125.1(5) . .
O31 C38 H38A 117.9 . .
C36 C38 H38A 116.9 . .
N41 C41 C42 122.9(3) . .
N41 C41 H41A 118.5 . .
C42 C41 H41A 118.6 . .
C41 C42 C43 120.0(3) . .
C41 C42 H42A 120.0 . .
C43 C42 H42A 119.9 . .
C42 C43 C44 117.1(3) . .
C42 C43 C46 121.9(3) . .
C44 C43 C46 121.0(3) . .
C45 C44 C43 119.8(3) . .
C45 C44 H44A 120.0 . .
C43 C44 H44A 120.2 . .
N41 C45 C44 123.2(3) . .
N41 C45 H45A 118.1 . .
C44 C45 H45A 118.6 . .
C47 C46 C410 116.6(3) . .
C47 C46 C43 121.2(3) . .
C410 C46 C43 122.1(3) . .
C48 C47 C46 120.1(3) . .
C48 C47 H47A 120.1 . .
C46 C47 H47A 119.8 . .
N42 C48 C47 123.5(3) . .
N42 C48 H48A 118.1 . .
C47 C48 H48A 118.4 . .
N42 C49 C410 123.8(4) . .
N42 C49 H49A 118.2 . .
C410 C49 H49A 117.9 . .
N51 C51 C52 123.3(4) . .
N51 C51 H51A 118.1 . .
C52 C51 H51A 118.6 . .
C51 C52 C53 121.0(4) . .
C51 C52 H52A 119.6 . .
C53 C52 H52A 119.4 . .
C52 C53 C54 115.6(3) . .
C52 C53 C56 122.4(3) . .
C54 C53 C56 122.0(3) . .
C55 C54 C53 120.2(3) . .
C55 C54 H54A 120.1 . .
C53 C54 H54A 119.8 . .
N51 C55 C54 123.7(3) . .
N51 C55 H55A 118.0 . .
C54 C55 H55A 118.3 . .
C57 C56 C510 115.3(3) . .
C57 C56 C53 122.3(3) . .
C510 C56 C53 122.4(3) . .
C58 C57 C56 120.5(3) . .
C58 C57 H57A 119.8 . .
C56 C57 H57A 119.7 . .
N52 C58 C57 124.2(4) . .
N52 C58 H58A 117.7 . .
C57 C58 H58A 118.1 . .
N52 C59 C510 123.9(4) . .
N52 C59 H59A 118.0 . .
C510 C59 H59A 118.1 . .
C49 C410 C46 119.4(4) . .
C49 C410 H41B 120.6 . .
C46 C410 H41B 120.0 . .
C59 C510 C56 120.5(4) . .
C59 C510 H51B 119.8 . .
C56 C510 H51B 119.7 . .
H1WB O1W H1WA 114.4 . .

loop_
_geom_bond_atom_site_label_1
_geom_bond_atom_site_label_2
_geom_bond_distance
_geom_bond_site_symmetry_2
Zn1 N61 2.150(3) .
Zn1 N51 2.173(3) 1_655
Zn1 N61 2.174(3) 2_565
Zn1 N32 2.216(3) .
Zn1 N52 2.216(3) .
Zn1 N13 2.267(3) .
Zn1 Zn1 3.3398(8) 2_565
Zn2 N23 2.014(3) .
Zn2 N33 2.037(3) .
Zn2 N12 2.047(3) .
Zn2 N42 2.205(3) .
Zn2 N41 2.209(3) 1_655
O11 C18 1.202(6) .
O21 C28 1.213(7) .
O31 C38 1.210(6) .
N11 C11 1.334(4) .
N11 N12 1.341(4) .
N12 N13 1.321(4) .
N13 N14 1.338(4) .
N14 C11 1.331(4) .
N21 C21 1.335(5) .
N21 N22 1.344(5) .
N22 N23 1.310(4) .
N23 N24 1.337(4) .
N24 C21 1.330(5) .
N31 C31 1.328(4) .
N31 N32 1.333(4) .
N32 N33 1.320(4) .
N33 N34 1.339(4) .
N34 C31 1.337(4) .
N41 C41 1.340(4) .
N41 C45 1.343(4) .
N41 Zn2 2.209(3) 1_455
N42 C49 1.332(5) .
N42 C48 1.332(4) .
N51 C51 1.330(5) .
N51 C55 1.334(4) .
N51 Zn1 2.173(3) 1_455
N52 C58 1.324(4) .
N52 C59 1.329(5) .
N61 N62 1.212(4) .
N61 Zn1 2.174(3) 2_565
N62 N63 1.156(5) .
C11 C12 1.472(4) .
C12 C13 1.383(6) .
C12 C17 1.383(6) .
C13 C14 1.379(6) .
C13 H13A 0.9296 .
C14 C15 1.373(7) .
C14 H14A 0.9304 .
C15 C16 1.382(7) .
C15 H15A 0.9300 .
C16 C17 1.392(5) .
C16 C18 1.463(7) .
C17 H17A 0.9303 .
C18 H18A 0.9296 .
C21 C22 1.465(5) .
C22 C27 1.389(6) .
C22 C23 1.396(6) .
C23 C24 1.383(6) .
C23 H23A 0.9297 .
C24 C25 1.373(7) .
C24 H24A 0.9307 .
C25 C26 1.384(7) .
C25 H25A 0.9301 .
C26 C27 1.386(6) .
C26 C28 1.486(7) .
C27 H27A 0.9297 .
C28 H28A 0.9304 .
C31 C32 1.474(4) .
C32 C37 1.379(5) .
C32 C33 1.380(5) .
C33 C34 1.388(6) .
C33 H33A 0.9290 .
C34 C35 1.364(7) .
C34 H34A 0.9303 .
C35 C36 1.379(6) .
C35 H35A 0.9288 .
C36 C37 1.390(5) .
C36 C38 1.459(6) .
C37 H37A 0.9292 .
C38 H38A 0.9299 .
C41 C42 1.377(5) .
C41 H41A 0.9300 .
C42 C43 1.380(5) .
C42 H42A 0.9303 .
C43 C44 1.390(5) .
C43 C46 1.479(5) .
C44 C45 1.370(5) .
C44 H44A 0.9311 .
C45 H45A 0.9295 .
C46 C47 1.377(5) .
C46 C410 1.394(5) .
C47 C48 1.369(5) .
C47 H47A 0.9304 .
C48 H48A 0.9298 .
C49 C410 1.368(5) .
C49 H49A 0.9316 .
C51 C52 1.370(5) .
C51 H51A 0.9307 .
C52 C53 1.380(5) .
C52 H52A 0.9308 .
C53 C54 1.384(5) .
C53 C56 1.483(5) .
C54 C55 1.376(5) .
C54 H54A 0.9307 .
C55 H55A 0.9298 .
C56 C57 1.379(5) .
C56 C510 1.380(5) .
C57 C58 1.368(5) .
C57 H57A 0.9301 .
C58 H58A 0.9298 .
C59 C510 1.373(5) .
C59 H59A 0.9291 .
C410 H41B 0.9298 .
C510 H51B 0.9313 .
O1W H1WB 0.8856 .
O1W H1WA 0.9681 .

loop_
_geom_torsion_atom_site_label_1
_geom_torsion_atom_site_label_2
_geom_torsion_atom_site_label_3
_geom_torsion_atom_site_label_4
_geom_torsion
_geom_torsion_site_symmetry_1
_geom_torsion_site_symmetry_4
C11 N11 N12 N13 0.9(3) . .
C11 N11 N12 Zn2 165.4(2) . .
N23 Zn2 N12 N13 160.6(2) . .
N33 Zn2 N12 N13 -19.1(3) . .
N42 Zn2 N12 N13 -111.4(3) . .
N41 Zn2 N12 N13 68.9(3) 1_655 .
N23 Zn2 N12 N11 -1.8(3) . .
N33 Zn2 N12 N11 178.6(2) . .
N42 Zn2 N12 N11 86.3(3) . .
N41 Zn2 N12 N11 -93.5(3) 1_655 .
N11 N12 N13 N14 -0.5(4) . .
Zn2 N12 N13 N14 -164.9(2) . .
N11 N12 N13 Zn1 -168.1(2) . .
Zn2 N12 N13 Zn1 27.5(4) . .
N61 Zn1 N13 N12 156.0(3) . .
N51 Zn1 N13 N12 -109.2(3) 1_655 .
N61 Zn1 N13 N12 157.5(7) 2_565 .
N32 Zn1 N13 N12 -19.8(3) . .
N52 Zn1 N13 N12 65.1(3) . .
Zn1 Zn1 N13 N12 156.2(2) 2_565 .
N61 Zn1 N13 N14 -10.4(3) . .
N51 Zn1 N13 N14 84.4(2) 1_655 .
N61 Zn1 N13 N14 -8.9(9) 2_565 .
N32 Zn1 N13 N14 173.7(2) . .
N52 Zn1 N13 N14 -101.3(2) . .
Zn1 Zn1 N13 N14 -10.3(3) 2_565 .
N12 N13 N14 C11 -0.1(4) . .
Zn1 N13 N14 C11 168.9(2) . .
C21 N21 N22 N23 0.4(5) . .
N21 N22 N23 N24 -0.1(5) . .
N21 N22 N23 Zn2 -167.0(3) . .
N33 Zn2 N23 N22 3.0(3) . .
N12 Zn2 N23 N22 -176.6(3) . .
N42 Zn2 N23 N22 93.9(3) . .
N41 Zn2 N23 N22 -86.8(3) 1_655 .
N33 Zn2 N23 N24 -160.8(3) . .
N12 Zn2 N23 N24 19.6(4) . .
N42 Zn2 N23 N24 -70.0(3) . .
N41 Zn2 N23 N24 109.3(3) 1_655 .
N22 N23 N24 C21 -0.2(4) . .
Zn2 N23 N24 C21 164.4(3) . .
C31 N31 N32 N33 -0.6(4) . .
C31 N31 N32 Zn1 -178.5(2) . .
N61 Zn1 N32 N33 -141.7(6) . .
N51 Zn1 N32 N33 96.1(3) 1_655 .
N61 Zn1 N32 N33 -170.4(3) 2_565 .
N52 Zn1 N32 N33 -76.5(3) . .
N13 Zn1 N32 N33 9.3(3) . .
Zn1 Zn1 N32 N33 -166.8(2) 2_565 .
N61 Zn1 N32 N31 35.5(8) . .
N51 Zn1 N32 N31 -86.6(2) 1_655 .
N61 Zn1 N32 N31 6.9(2) 2_565 .
N52 Zn1 N32 N31 100.8(2) . .
N13 Zn1 N32 N31 -173.5(2) . .
Zn1 Zn1 N32 N31 10.5(3) 2_565 .
N31 N32 N33 N34 -0.1(4) . .
Zn1 N32 N33 N34 177.3(2) . .
N31 N32 N33 Zn2 174.5(2) . .
Zn1 N32 N33 Zn2 -8.1(4) . .
N23 Zn2 N33 N32 -170.9(2) . .
N12 Zn2 N33 N32 8.8(3) . .
N42 Zn2 N33 N32 100.4(3) . .
N41 Zn2 N33 N32 -79.0(3) 1_655 .
N23 Zn2 N33 N34 2.8(3) . .
N12 Zn2 N33 N34 -177.5(2) . .
N42 Zn2 N33 N34 -85.9(3) . .
N41 Zn2 N33 N34 94.7(3) 1_655 .
N32 N33 N34 C31 0.7(3) . .
Zn2 N33 N34 C31 -173.7(2) . .
N23 Zn2 N42 C49 72.8(3) . .
N33 Zn2 N42 C49 -162.7(3) . .
N12 Zn2 N42 C49 -54.2(3) . .
N41 Zn2 N42 C49 -35(9) 1_655 .
N23 Zn2 N42 C48 -106.8(3) . .
N33 Zn2 N42 C48 17.7(3) . .
N12 Zn2 N42 C48 126.2(3) . .
N41 Zn2 N42 C48 145(9) 1_655 .
N61 Zn1 N52 C58 119.8(3) . .
N51 Zn1 N52 C58 -107.6(6) 1_655 .
N61 Zn1 N52 C58 40.9(3) 2_565 .
N32 Zn1 N52 C58 -52.4(3) . .
N13 Zn1 N52 C58 -146.9(3) . .
Zn1 Zn1 N52 C58 80.1(3) 2_565 .
N61 Zn1 N52 C59 -56.6(3) . .
N51 Zn1 N52 C59 76.0(7) 1_655 .
N61 Zn1 N52 C59 -135.5(3) 2_565 .
N32 Zn1 N52 C59 131.3(3) . .
N13 Zn1 N52 C59 36.7(3) . .
Zn1 Zn1 N52 C59 -96.2(3) 2_565 .
N51 Zn1 N61 N62 -118.2(3) 1_655 .
N61 Zn1 N61 N62 149.1(4) 2_565 .
N32 Zn1 N61 N62 120.0(7) . .
N52 Zn1 N61 N62 55.1(3) . .
N13 Zn1 N61 N62 -31.1(3) . .
Zn1 Zn1 N61 N62 149.1(4) 2_565 .
N51 Zn1 N61 Zn1 92.63(12) 1_655 2_565
N61 Zn1 N61 Zn1 0.0 2_565 2_565
N32 Zn1 N61 Zn1 -29.2(8) . 2_565
N52 Zn1 N61 Zn1 -94.06(12) . 2_565
N13 Zn1 N61 Zn1 179.79(11) . 2_565
Zn1 N61 N62 N63 -63(12) . .
Zn1 N61 N62 N63 78(12) 2_565 .
N13 N14 C11 N11 0.7(4) . .
N13 N14 C11 C12 -179.1(3) . .
N12 N11 C11 N14 -1.0(4) . .
N12 N11 C11 C12 178.8(3) . .
N14 C11 C12 C13 1.7(6) . .
N11 C11 C12 C13 -178.1(4) . .
N14 C11 C12 C17 179.4(3) . .
N11 C11 C12 C17 -0.4(5) . .
C17 C12 C13 C14 1.0(7) . .
C11 C12 C13 C14 178.7(4) . .
C12 C13 C14 C15 0.0(8) . .
C13 C14 C15 C16 -0.7(8) . .
C14 C15 C16 C17 0.6(8) . .
C14 C15 C16 C18 -176.9(5) . .
C13 C12 C17 C16 -1.1(6) . .
C11 C12 C17 C16 -178.9(4) . .
C15 C16 C17 C12 0.4(7) . .
C18 C16 C17 C12 178.0(4) . .
C15 C16 C18 O11 -1.6(10) . .
C17 C16 C18 O11 -179.2(6) . .
N23 N24 C21 N21 0.5(4) . .
N23 N24 C21 C22 -176.8(3) . .
N22 N21 C21 N24 -0.5(5) . .
N22 N21 C21 C22 176.8(4) . .
N24 C21 C22 C27 166.7(4) . .
N21 C21 C22 C27 -10.3(6) . .
N24 C21 C22 C23 -11.4(6) . .
N21 C21 C22 C23 171.6(4) . .
C27 C22 C23 C24 0.3(7) . .
C21 C22 C23 C24 178.4(4) . .
C22 C23 C24 C25 -1.2(8) . .
C23 C24 C25 C26 1.0(8) . .
C24 C25 C26 C27 0.0(7) . .
C24 C25 C26 C28 -177.1(5) . .
C25 C26 C27 C22 -0.9(7) . .
C28 C26 C27 C22 176.2(4) . .
C23 C22 C27 C26 0.8(6) . .
C21 C22 C27 C26 -177.4(4) . .
C25 C26 C28 O21 176.3(5) . .
C27 C26 C28 O21 -0.8(8) . .
N32 N31 C31 N34 1.1(4) . .
N32 N31 C31 C32 -179.4(3) . .
N33 N34 C31 N31 -1.1(4) . .
N33 N34 C31 C32 179.4(3) . .
N31 C31 C32 C37 9.0(5) . .
N34 C31 C32 C37 -171.6(3) . .
N31 C31 C32 C33 -170.5(4) . .
N34 C31 C32 C33 9.0(6) . .
C37 C32 C33 C34 -0.1(7) . .
C31 C32 C33 C34 179.4(4) . .
C32 C33 C34 C35 0.1(8) . .
C33 C34 C35 C36 -0.1(9) . .
C34 C35 C36 C37 0.3(8) . .
C34 C35 C36 C38 -178.6(5) . .
C33 C32 C37 C36 0.2(6) . .
C31 C32 C37 C36 -179.3(4) . .
C35 C36 C37 C32 -0.3(7) . .
C38 C36 C37 C32 178.6(4) . .
C35 C36 C38 O31 0.0(10) . .
C37 C36 C38 O31 -178.9(6) . .
C45 N41 C41 C42 1.0(5) . .
Zn2 N41 C41 C42 -177.5(3) 1_455 .
N41 C41 C42 C43 0.3(6) . .
C41 C42 C43 C44 -1.7(5) . .
C41 C42 C43 C46 179.8(3) . .
C42 C43 C44 C45 1.6(6) . .
C46 C43 C44 C45 -179.8(4) . .
C41 N41 C45 C44 -1.0(6) . .
Zn2 N41 C45 C44 177.4(3) 1_455 .
C43 C44 C45 N41 -0.3(6) . .
C42 C43 C46 C47 29.0(5) . .
C44 C43 C46 C47 -149.5(4) . .
C42 C43 C46 C410 -151.2(4) . .
C44 C43 C46 C410 30.3(5) . .
C410 C46 C47 C48 -1.6(6) . .
C43 C46 C47 C48 178.2(4) . .
C49 N42 C48 C47 1.9(6) . .
Zn2 N42 C48 C47 -178.5(3) . .
C46 C47 C48 N42 -0.1(7) . .
C48 N42 C49 C410 -1.9(6) . .
Zn2 N42 C49 C410 178.4(3) . .
C55 N51 C51 C52 -2.8(6) . .
Zn1 N51 C51 C52 175.8(4) 1_455 .
N51 C51 C52 C53 1.5(7) . .
C51 C52 C53 C54 1.0(6) . .
C51 C52 C53 C56 -178.7(4) . .
C52 C53 C54 C55 -1.9(6) . .
C56 C53 C54 C55 177.8(4) . .
C51 N51 C55 C54 1.8(6) . .
Zn1 N51 C55 C54 -176.9(3) 1_455 .
C53 C54 C55 N51 0.6(7) . .
C52 C53 C56 C57 15.2(6) . .
C54 C53 C56 C57 -164.5(4) . .
C52 C53 C56 C510 -164.9(4) . .
C54 C53 C56 C510 15.5(6) . .
C510 C56 C57 C58 -1.7(6) . .
C53 C56 C57 C58 178.3(4) . .
C59 N52 C58 C57 -0.6(6) . .
Zn1 N52 C58 C57 -177.2(4) . .
C56 C57 C58 N52 1.6(7) . .
C58 N52 C59 C510 -0.1(6) . .
Zn1 N52 C59 C510 176.4(3) . .
N42 C49 C410 C46 0.2(7) . .
C47 C46 C410 C49 1.5(6) . .
C43 C46 C410 C49 -178.3(4) . .
N52 C59 C510 C56 -0.2(7) . .
C57 C56 C510 C59 1.1(6) . .
C53 C56 C510 C59 -178.9(4) . .
